data_7063950
loop_
_publ_author_name
'Rizbayeva, Tanzilya'
'Smolobochkin, Andrey'
'Gazizov, Almir'
'Babaeva, Olga'
'Lyubina, Anna'
'Sapunova, Anastasiia'
'Voloshina, Alexandra'
'Gerasimova, Daria'
'Burilov, Alexander'
'Pudovik, Michail'

_publ_section_title
;
 Diastereospecific cyclization of 3-arylidene-1-pyrrolinium salts
 containing an alkyltriarylphosphonium fragment: a path to the synthesis
 of new pyrrolizidine derivatives
;
_journal_issue 34
_journal_name_full 'New Journal of Chemistry'
_journal_page_first 14718
_journal_page_last 14727
_journal_paper_doi 10.1039/D5NJ02552D
_journal_volume 49
_journal_year 2025
_chemical_formula_moiety 'C32 H30 Cl N P, Br, C3 H6 O1'
_chemical_formula_sum 'C35 H36 Br Cl N O P'
_chemical_formula_weight 632.98
_space_group_crystal_system triclinic
_space_group_IT_number 2
_space_group_name_Hall '-P 1'
_space_group_name_H-M_alt 'P -1'
_atom_sites_solution_hydrogens geom
_atom_sites_solution_primary dual
_audit_creation_date 2024-12-17
_audit_creation_method
;
Olex2 1.5
(compiled 2024.02.16 svn.r378c4104 for OlexSys, GUI svn.r6928)
;
_audit_update_record
;
2024-12-17 deposited with the CCDC.	2025-07-28 downloaded from the CCDC.
;
_cell_angle_alpha 106.349(4)
_cell_angle_beta 103.089(5)
_cell_angle_gamma 102.213(5)
_cell_formula_units_Z 2
_cell_length_a 10.4277(18)
_cell_length_b 12.208(2)
_cell_length_c 14.862(3)
_cell_measurement_reflns_used 9920
_cell_measurement_temperature 120.00
_cell_measurement_theta_max 29.96
_cell_measurement_theta_min 2.18
_cell_volume 1689.8(5)
_computing_cell_refinement 'SAINT V8.40B (?, 2016)'
_computing_data_reduction 'SAINT V8.40B (?, 2016)'
_computing_molecular_graphics 'Olex2 1.5 (Dolomanov et al., 2009)'
_computing_publication_material 'Olex2 1.5 (Dolomanov et al., 2009)'
_computing_structure_refinement 'XL  (Sheldrick, 2008)'
_computing_structure_solution 'SHELXT 2018/2 (Sheldrick, 2018)'
_diffrn_ambient_temperature 120.00
_diffrn_measured_fraction_theta_full 0.999
_diffrn_measured_fraction_theta_max 0.999
_diffrn_measurement_device_type 'Bruker APEX-II CCD'
_diffrn_measurement_method '\f and \w scans'
_diffrn_radiation_probe x-ray
_diffrn_radiation_type MoK\a
_diffrn_radiation_wavelength 0.71073
_diffrn_reflns_av_R_equivalents 0.0514
_diffrn_reflns_av_unetI/netI 0.0286
_diffrn_reflns_Laue_measured_fraction_full 0.999
_diffrn_reflns_Laue_measured_fraction_max 0.999
_diffrn_reflns_limit_h_max 13
_diffrn_reflns_limit_h_min -13
_diffrn_reflns_limit_k_max 15
_diffrn_reflns_limit_k_min -15
_diffrn_reflns_limit_l_max 18
_diffrn_reflns_limit_l_min -18
_diffrn_reflns_number 56123
_diffrn_reflns_point_group_measured_fraction_full 0.999
_diffrn_reflns_point_group_measured_fraction_max 0.999
_diffrn_reflns_theta_full 25.242
_diffrn_reflns_theta_max 26.999
_diffrn_reflns_theta_min 1.916
_diffrn_source_current 1.4
_diffrn_source_power 0.07
_diffrn_source_voltage 50.0
_diffrn_standards_number 0
_exptl_absorpt_coefficient_mu 1.369
_exptl_absorpt_correction_T_max 0.7460
_exptl_absorpt_correction_T_min 0.4857
_exptl_absorpt_correction_type multi-scan
_exptl_absorpt_process_details
;
SADABS-2016/2 (Bruker,2016/2) was used for absorption correction.
wR2(int) was 0.1107 before and 0.0648 after correction.
The Ratio of minimum to maximum transmission is 0.6511.
The \l/2 correction factor is Not present.
;
_exptl_crystal_colour colourless
_exptl_crystal_colour_primary colourless
_exptl_crystal_density_diffrn 1.244
_exptl_crystal_description prism
_exptl_crystal_F_000 656
_exptl_crystal_size_max 0.594
_exptl_crystal_size_mid 0.458
_exptl_crystal_size_min 0.397
_refine_diff_density_max 1.009
_refine_diff_density_min -0.698
_refine_diff_density_rms 0.062
_refine_ls_extinction_method none
_refine_ls_goodness_of_fit_ref 1.050
_refine_ls_hydrogen_treatment constr
_refine_ls_matrix_type full
_refine_ls_number_parameters 366
_refine_ls_number_reflns 7379
_refine_ls_number_restraints 6
_refine_ls_restrained_S_all 1.054
_refine_ls_R_factor_all 0.0465
_refine_ls_R_factor_gt 0.0377
_refine_ls_shift/su_max 0.001
_refine_ls_shift/su_mean 0.000
_refine_ls_structure_factor_coef Fsqd
_refine_ls_weighting_details 'w=1/[\s^2^(Fo^2^)+(0.0502P)^2^+1.3773P] where P=(Fo^2^+2Fc^2^)/3'
_refine_ls_weighting_scheme calc
_refine_ls_wR_factor_gt 0.0983
_refine_ls_wR_factor_ref 0.1030
_reflns_Friedel_coverage 0.000
_reflns_number_gt 6254
_reflns_number_total 7379
_reflns_threshold_expression 'I > 2\s(I)'
_cod_data_source_file d5nj02552d2.cif
_cod_data_source_block dp273_0m
_cod_depositor_comments 'Adding full bibliography for 7063950--7063958.cif.'
_cod_original_cell_volume 1689.9(5)
_cod_database_code 7063950
_shelx_shelxl_version_number 2019/1
_shelx_space_group_comment
;
The symmetry employed for this shelxl refinement is uniquely defined
by the following loop, which should always be used as a source of
symmetry information in preference to the above space-group names.
They are only intended as comments.
;
_shelx_estimated_absorpt_t_max 0.613
_shelx_estimated_absorpt_t_min 0.497
_olex2_refinement_description
;
1. Fixed Uiso
 At 1.2 times of:
  All C(H) groups, All C(H,H) groups
 At 1.5 times of:
  All C(H,H,H) groups
2. Restrained distances
 O17-C2 \\sim O17A-C2A
 with sigma of 0.02
 C2-C33 \\sim C2A-C33A
 with sigma of 0.02
 C2-C36 \\sim C2A-C36A
 with sigma of 0.02
 O17-C33 \\sim O17A-C33A
 with sigma of 0.04
 O17-C36 \\sim O17A-C36A
 with sigma of 0.04
 C33-C36 \\sim C33A-C36A
 with sigma of 0.04
3. Uiso/Uaniso restraints and constraints
Uanis(C36A) = Uanis(C33A) = Uanis(C2) = Uanis(C36) = Uanis(C2A) = Uanis(C33)
Uanis(O17A) = Uanis(O17)
4. Others
 Sof(O17A)=Sof(C2A)=Sof(C33A)=Sof(H33D)=Sof(H33E)=Sof(H33F)=Sof(C36A)=
 Sof(H36D)=Sof(H36E)=Sof(H36F)=1-FVAR(1)
 Sof(O17)=Sof(C2)=Sof(C33)=Sof(H33A)=Sof(H33B)=Sof(H33C)=Sof(C36)=Sof(H36A)=
 Sof(H36B)=Sof(H36C)=FVAR(1)
5.a Ternary CH refined with riding coordinates:
 C8(H8), C10(H10)
5.b Secondary CH2 refined with riding coordinates:
 C9(H9A,H9B), C19(H19A,H19B), C26(H26A,H26B), C35(H35A,H35B)
5.c Aromatic/amide H refined with riding coordinates:
 C3(H3), C5(H5), C7(H7), C12(H12), C13(H13), C15(H15), C16(H16), C18(H18),
 C20(H20), C21(H21), C23(H23), C24(H24), C25(H25), C27(H27), C28(H28), C29(H29),
  C30(H30), C31(H31), C32(H32), C34(H34)
5.d Idealised Me refined as rotating group:
 C33(H33A,H33B,H33C), C36(H36A,H36B,H36C), C33A(H33D,H33E,H33F), C36A(H36D,
 H36E,H36F)
;
_smtbx_masks_void_probe_radius 1.2
_smtbx_masks_void_truncation_radius 1.2
_olex2_submission_special_instructions 'No special instructions were received'

loop_
_space_group_symop_operation_xyz
'x, y, z'
'-x, -y, -z'

loop_
_atom_site_label
_atom_site_type_symbol
_atom_site_fract_x
_atom_site_fract_y
_atom_site_fract_z
_atom_site_U_iso_or_equiv
_atom_site_adp_type
_atom_site_occupancy
_atom_site_site_symmetry_order
_atom_site_calc_flag
_atom_site_refinement_flags_posn
_atom_site_refinement_flags_adp
_atom_site_refinement_flags_occupancy
_atom_site_disorder_assembly
_atom_site_disorder_group
Br1 Br 0.07553(2) 0.20449(2) 0.35347(2) 0.03356(9) Uani 1 1 d . . . . .
Cl1 Cl -0.15304(7) -0.44341(7) 0.00480(5) 0.05083(19) Uani 1 1 d . . . . .
P1 P 0.36876(5) 0.30122(4) 0.65752(4) 0.01920(12) Uani 1 1 d . . . . .
N1 N 0.3734(2) 0.02455(16) 0.64672(14) 0.0261(4) Uani 1 1 d . . . . .
C1 C 0.2603(2) 0.39793(19) 0.66440(16) 0.0233(4) Uani 1 1 d . . . . .
C3 C 0.0270(3) -0.3622(2) 0.18794(19) 0.0369(6) Uani 1 1 d . . . . .
H3 H 0.018443 -0.443822 0.179281 0.044 Uiso 1 1 calc R U . . .
C4 C 0.4951(2) 0.35556(17) 0.60377(16) 0.0215(4) Uani 1 1 d . . . . .
C5 C 0.1110(2) -0.2733(2) 0.27571(18) 0.0304(5) Uani 1 1 d . . . . .
H5 H 0.159469 -0.295074 0.326994 0.036 Uiso 1 1 calc R U . . .
C6 C 0.2726(2) -0.05256(18) 0.47017(16) 0.0227(4) Uani 1 1 d . . . . .
C7 C -0.0318(3) -0.2126(2) 0.12479(18) 0.0372(6) Uani 1 1 d . . . . .
H7 H -0.080903 -0.191903 0.073048 0.045 Uiso 1 1 calc R U . . .
C8 C 0.3493(2) 0.06231(18) 0.56023(15) 0.0216(4) Uani 1 1 d . . . . .
H8 H 0.438798 0.103051 0.553693 0.026 Uiso 1 1 calc R U . . .
C9 C 0.2831(3) -0.15633(19) 0.50471(18) 0.0312(5) Uani 1 1 d . . . . .
H9A H 0.318475 -0.212350 0.461649 0.037 Uiso 1 1 calc R U . . .
H9B H 0.192495 -0.200267 0.505923 0.037 Uiso 1 1 calc R U . . .
C10 C 0.2645(2) 0.14998(17) 0.58037(15) 0.0203(4) Uani 1 1 d . . . . .
H10 H 0.206747 0.150156 0.516755 0.024 Uiso 1 1 calc R U . . .
C11 C -0.0437(2) -0.3311(2) 0.11367(18) 0.0348(6) Uani 1 1 d . . . . .
C12 C 0.4604(2) 0.32264(19) 0.50147(16) 0.0244(4) Uani 1 1 d . . . . .
H12 H 0.374174 0.266532 0.460829 0.029 Uiso 1 1 calc R U . . .
C13 C 0.0515(3) 0.4428(2) 0.6023(2) 0.0329(5) Uani 1 1 d . . . . .
H13 H -0.040460 0.417302 0.559870 0.040 Uiso 1 1 calc R U . . .
C14 C 0.4529(2) 0.30784(18) 0.77922(15) 0.0233(4) Uani 1 1 d . . . . .
C15 C 0.4531(3) 0.3338(3) 0.94546(19) 0.0416(6) Uani 1 1 d . . . . .
H15 H 0.413802 0.355801 0.997102 0.050 Uiso 1 1 calc R U . . .
C16 C 0.6208(2) 0.44063(19) 0.66365(17) 0.0259(4) Uani 1 1 d . . . . .
H16 H 0.644190 0.463485 0.733281 0.031 Uiso 1 1 calc R U . . .
C18 C 0.1255(2) 0.3607(2) 0.60361(17) 0.0263(4) Uani 1 1 d . . . . .
H18 H 0.083851 0.279212 0.562963 0.032 Uiso 1 1 calc R U . . .
C19 C 0.3856(3) -0.0964(2) 0.60927(18) 0.0327(5) Uani 1 1 d . . . . .
H19A H 0.362817 -0.141970 0.652001 0.039 Uiso 1 1 calc R U . . .
H19B H 0.480692 -0.092883 0.607530 0.039 Uiso 1 1 calc R U . . .
C20 C 0.2090(2) -0.05190(19) 0.38188(16) 0.0245(4) Uani 1 1 d . . . . .
H20 H 0.218625 0.025213 0.377091 0.029 Uiso 1 1 calc R U . . .
C21 C 0.3946(3) 0.3412(2) 0.85487(17) 0.0320(5) Uani 1 1 d . . . . .
H21 H 0.315575 0.368550 0.844133 0.038 Uiso 1 1 calc R U . . .
C22 C 0.1258(2) -0.15237(19) 0.29013(16) 0.0249(4) Uani 1 1 d . . . . .
C23 C 0.0527(3) -0.1245(2) 0.21258(17) 0.0328(5) Uani 1 1 d . . . . .
H23 H 0.061179 -0.043079 0.220259 0.039 Uiso 1 1 calc R U . . .
C24 C 0.5699(2) 0.26893(19) 0.79582(17) 0.0283(5) Uani 1 1 d . . . . .
H24 H 0.609746 0.246320 0.744541 0.034 Uiso 1 1 calc R U . . .
C25 C 0.1099(3) 0.5604(2) 0.6616(2) 0.0381(6) Uani 1 1 d . . . . .
H25 H 0.058543 0.615887 0.660290 0.046 Uiso 1 1 calc R U . . .
C26 C 0.1714(2) 0.0951(2) 0.63345(17) 0.0281(5) Uani 1 1 d . . . . .
H26A H 0.150017 0.158145 0.681083 0.034 Uiso 1 1 calc R U . . .
H26B H 0.084025 0.038113 0.585587 0.034 Uiso 1 1 calc R U . . .
C27 C 0.6277(3) 0.2635(2) 0.88761(19) 0.0383(6) Uani 1 1 d . . . . .
H27 H 0.708117 0.238233 0.899644 0.046 Uiso 1 1 calc R U . . .
C28 C 0.5529(2) 0.3726(2) 0.45982(17) 0.0277(5) Uani 1 1 d . . . . .
H28 H 0.530852 0.349202 0.390221 0.033 Uiso 1 1 calc R U . . .
C29 C 0.2443(3) 0.5980(2) 0.7236(2) 0.0393(6) Uani 1 1 d . . . . .
H29 H 0.284272 0.679280 0.765210 0.047 Uiso 1 1 calc R U . . .
C30 C 0.7105(2) 0.4910(2) 0.62064(19) 0.0309(5) Uani 1 1 d . . . . .
H30 H 0.795249 0.549528 0.660880 0.037 Uiso 1 1 calc R U . . .
C31 C 0.5685(3) 0.2948(3) 0.9613(2) 0.0453(7) Uani 1 1 d . . . . .
H31 H 0.607323 0.289378 1.023672 0.054 Uiso 1 1 calc R U . . .
C32 C 0.6772(2) 0.4564(2) 0.51903(19) 0.0302(5) Uani 1 1 d . . . . .
H32 H 0.739954 0.490423 0.489882 0.036 Uiso 1 1 calc R U . . .
C34 C 0.3202(3) 0.5181(2) 0.72532(18) 0.0326(5) Uani 1 1 d . . . . .
H34 H 0.412395 0.544402 0.767427 0.039 Uiso 1 1 calc R U . . .
C35 C 0.2566(3) 0.0308(2) 0.68661(18) 0.0328(5) Uani 1 1 d . . . . .
H35A H 0.290819 0.075423 0.758385 0.039 Uiso 1 1 calc R U . . .
H35B H 0.199253 -0.050579 0.675038 0.039 Uiso 1 1 calc R U . . .
O17 O 0.5163(4) 0.7896(4) 0.8588(3) 0.0914(13) Uani 0.770(3) 1 d D . P A 1
C2 C 0.6181(6) 0.8382(5) 0.8454(4) 0.0780(9) Uani 0.770(3) 1 d D . P A 1
C33 C 0.7233(6) 0.7674(5) 0.8450(5) 0.0780(9) Uani 0.770(3) 1 d D . P A 1
H33A H 0.686437 0.692917 0.855697 0.117 Uiso 0.770(3) 1 calc R U P A 1
H33B H 0.809282 0.815104 0.897640 0.117 Uiso 0.770(3) 1 calc R U P A 1
H33C H 0.741375 0.748757 0.781310 0.117 Uiso 0.770(3) 1 calc R U P A 1
C36 C 0.6430(6) 0.9501(5) 0.8285(4) 0.0780(9) Uani 0.770(3) 1 d D . P A 1
H36A H 0.627452 0.935055 0.757975 0.117 Uiso 0.770(3) 1 calc R U P A 1
H36B H 0.738443 0.998659 0.864937 0.117 Uiso 0.770(3) 1 calc R U P A 1
H36C H 0.580114 0.992833 0.851026 0.117 Uiso 0.770(3) 1 calc R U P A 1
O17A O 0.6974(14) 0.8605(13) 0.8015(10) 0.0914(13) Uani 0.230(3) 1 d D . P A 2
C2A C 0.7513(17) 0.8051(18) 0.8440(17) 0.0780(9) Uani 0.230(3) 1 d D . P A 2
C33A C 0.6360(17) 0.7107(16) 0.8612(14) 0.0780(9) Uani 0.230(3) 1 d D . P A 2
H33D H 0.627791 0.744352 0.927058 0.117 Uiso 0.230(3) 1 calc R U P A 2
H33E H 0.662254 0.637113 0.855564 0.117 Uiso 0.230(3) 1 calc R U P A 2
H33F H 0.547462 0.692747 0.811577 0.117 Uiso 0.230(3) 1 calc R U P A 2
C36A C 0.8719(15) 0.7644(16) 0.8620(13) 0.0780(9) Uani 0.230(3) 1 d D . P A 2
H36D H 0.915513 0.767031 0.810399 0.117 Uiso 0.230(3) 1 calc R U P A 2
H36E H 0.844827 0.682181 0.861348 0.117 Uiso 0.230(3) 1 calc R U P A 2
H36F H 0.937222 0.816256 0.926267 0.117 Uiso 0.230(3) 1 calc R U P A 2

loop_
_atom_site_aniso_label
_atom_site_aniso_U_11
_atom_site_aniso_U_22
_atom_site_aniso_U_33
_atom_site_aniso_U_23
_atom_site_aniso_U_13
_atom_site_aniso_U_12
Br1 0.03521(14) 0.02316(12) 0.03335(13) 0.00829(9) -0.00274(10) 0.00672(9)
Cl1 0.0410(4) 0.0437(4) 0.0394(4) -0.0127(3) 0.0046(3) 0.0000(3)
P1 0.0184(2) 0.0164(2) 0.0210(3) 0.00539(19) 0.00481(19) 0.00416(19)
N1 0.0295(10) 0.0196(9) 0.0268(9) 0.0090(7) 0.0048(8) 0.0054(7)
C1 0.0259(11) 0.0233(10) 0.0250(10) 0.0095(8) 0.0117(8) 0.0102(8)
C3 0.0392(14) 0.0246(11) 0.0383(14) 0.0001(10) 0.0153(11) 0.0030(10)
C4 0.0202(10) 0.0161(9) 0.0291(11) 0.0091(8) 0.0070(8) 0.0055(8)
C5 0.0324(12) 0.0235(11) 0.0318(12) 0.0044(9) 0.0117(10) 0.0062(9)
C6 0.0198(10) 0.0172(9) 0.0299(11) 0.0065(8) 0.0089(8) 0.0039(8)
C7 0.0404(14) 0.0391(14) 0.0263(12) 0.0057(10) 0.0080(10) 0.0101(11)
C8 0.0203(10) 0.0174(9) 0.0247(10) 0.0069(8) 0.0052(8) 0.0031(8)
C9 0.0348(13) 0.0181(10) 0.0351(12) 0.0076(9) 0.0038(10) 0.0061(9)
C10 0.0183(9) 0.0177(9) 0.0211(10) 0.0044(8) 0.0036(8) 0.0033(8)
C11 0.0281(12) 0.0310(12) 0.0306(12) -0.0054(10) 0.0100(10) -0.0002(10)
C12 0.0252(11) 0.0199(10) 0.0292(11) 0.0100(8) 0.0073(9) 0.0082(8)
C13 0.0282(12) 0.0395(13) 0.0447(14) 0.0243(11) 0.0179(10) 0.0171(10)
C14 0.0234(10) 0.0193(10) 0.0221(10) 0.0059(8) 0.0030(8) 0.0018(8)
C15 0.0484(16) 0.0450(15) 0.0252(12) 0.0109(11) 0.0103(11) 0.0042(12)
C16 0.0233(11) 0.0212(10) 0.0316(11) 0.0086(9) 0.0069(9) 0.0057(8)
C18 0.0254(11) 0.0282(11) 0.0310(11) 0.0144(9) 0.0124(9) 0.0095(9)
C19 0.0374(13) 0.0224(11) 0.0352(13) 0.0115(9) 0.0025(10) 0.0097(10)
C20 0.0260(11) 0.0197(10) 0.0276(11) 0.0073(8) 0.0114(9) 0.0043(8)
C21 0.0347(13) 0.0305(12) 0.0268(11) 0.0075(9) 0.0083(10) 0.0058(10)
C22 0.0247(11) 0.0229(10) 0.0252(11) 0.0048(8) 0.0119(9) 0.0033(8)
C23 0.0410(14) 0.0260(11) 0.0265(11) 0.0044(9) 0.0098(10) 0.0071(10)
C24 0.0255(11) 0.0229(10) 0.0307(11) 0.0083(9) 0.0023(9) 0.0031(9)
C25 0.0448(15) 0.0390(14) 0.0539(16) 0.0274(12) 0.0298(13) 0.0284(12)
C26 0.0220(11) 0.0272(11) 0.0304(11) 0.0068(9) 0.0094(9) 0.0007(9)
C27 0.0313(13) 0.0352(13) 0.0394(14) 0.0157(11) -0.0045(11) 0.0045(10)
C28 0.0340(12) 0.0278(11) 0.0308(11) 0.0168(9) 0.0143(10) 0.0141(9)
C29 0.0526(16) 0.0248(12) 0.0459(15) 0.0104(11) 0.0216(13) 0.0177(11)
C30 0.0223(11) 0.0230(11) 0.0468(14) 0.0141(10) 0.0087(10) 0.0043(9)
C31 0.0507(17) 0.0458(15) 0.0285(13) 0.0169(11) -0.0024(12) 0.0025(13)
C32 0.0286(12) 0.0280(11) 0.0480(14) 0.0232(10) 0.0205(10) 0.0136(9)
C34 0.0374(13) 0.0235(11) 0.0325(12) 0.0054(9) 0.0075(10) 0.0095(10)
C35 0.0388(13) 0.0271(11) 0.0341(12) 0.0141(10) 0.0148(10) 0.0042(10)
O17 0.072(2) 0.098(3) 0.080(2) 0.024(2) 0.0222(19) -0.013(2)
C2 0.0666(18) 0.081(2) 0.0631(16) 0.0207(16) 0.0108(14) -0.0090(16)
C33 0.0666(18) 0.081(2) 0.0631(16) 0.0207(16) 0.0108(14) -0.0090(16)
C36 0.0666(18) 0.081(2) 0.0631(16) 0.0207(16) 0.0108(14) -0.0090(16)
O17A 0.072(2) 0.098(3) 0.080(2) 0.024(2) 0.0222(19) -0.013(2)
C2A 0.0666(18) 0.081(2) 0.0631(16) 0.0207(16) 0.0108(14) -0.0090(16)
C33A 0.0666(18) 0.081(2) 0.0631(16) 0.0207(16) 0.0108(14) -0.0090(16)
C36A 0.0666(18) 0.081(2) 0.0631(16) 0.0207(16) 0.0108(14) -0.0090(16)

loop_
_atom_type_symbol
_atom_type_description
_atom_type_scat_dispersion_real
_atom_type_scat_dispersion_imag
_atom_type_scat_source
C C 0.0033 0.0016 'International Tables Vol C Tables 4.2.6.8 and 6.1.1.4'
H H 0.0000 0.0000 'International Tables Vol C Tables 4.2.6.8 and 6.1.1.4'
Br Br -0.2901 2.4595 'International Tables Vol C Tables 4.2.6.8 and 6.1.1.4'
Cl Cl 0.1484 0.1585 'International Tables Vol C Tables 4.2.6.8 and 6.1.1.4'
N N 0.0061 0.0033 'International Tables Vol C Tables 4.2.6.8 and 6.1.1.4'
O O 0.0106 0.0060 'International Tables Vol C Tables 4.2.6.8 and 6.1.1.4'
P P 0.1023 0.0942 'International Tables Vol C Tables 4.2.6.8 and 6.1.1.4'

loop_
_exptl_crystal_face_index_h
_exptl_crystal_face_index_k
_exptl_crystal_face_index_l
_exptl_crystal_face_perp_dist
-3.00 0.00 2.00 0.3310
-2.00 -1.00 -3.00 0.3180
-2.00 3.00 0.00 0.2380
-2.00 1.00 1.00 0.2340
-1.00 3.00 -2.00 0.2920
-1.00 0.00 1.00 0.2980
-1.00 -1.00 2.00 0.3310
1.00 0.00 0.00 0.3120
1.00 -3.00 2.00 0.3950
1.00 1.00 -2.00 0.2970
1.00 -2.00 -3.00 0.3020
1.00 1.00 3.00 0.3430
2.00 1.00 3.00 0.3470
2.00 -3.00 0.00 0.3780
2.00 -1.00 -1.00 0.3280
3.00 0.00 -2.00 0.3430

loop_
_geom_angle_atom_site_label_1
_geom_angle_atom_site_label_2
_geom_angle_atom_site_label_3
_geom_angle
_geom_angle_site_symmetry_1
_geom_angle_site_symmetry_3
_geom_angle_publ_flag
C1 P1 C10 109.15(10) . . ?
C4 P1 C1 107.07(10) . . ?
C4 P1 C10 110.29(10) . . ?
C14 P1 C1 109.42(10) . . ?
C14 P1 C4 109.64(10) . . ?
C14 P1 C10 111.17(10) . . ?
C8 N1 C35 107.89(17) . . ?
C19 N1 C8 104.62(17) . . ?
C19 N1 C35 114.30(18) . . ?
C18 C1 P1 121.88(17) . . ?
C18 C1 C34 119.6(2) . . ?
C34 C1 P1 118.07(17) . . ?
C5 C3 H3 120.2 . . ?
C11 C3 H3 120.2 . . ?
C11 C3 C5 119.5(2) . . ?
C12 C4 P1 119.03(16) . . ?
C12 C4 C16 120.2(2) . . ?
C16 C4 P1 120.34(17) . . ?
C3 C5 H5 119.3 . . ?
C3 C5 C22 121.3(2) . . ?
C22 C5 H5 119.3 . . ?
C9 C6 C8 106.74(18) . . ?
C20 C6 C8 123.22(19) . . ?
C20 C6 C9 130.0(2) . . ?
C11 C7 H7 120.5 . . ?
C11 C7 C23 119.0(2) . . ?
C23 C7 H7 120.5 . . ?
N1 C8 C6 106.26(16) . . ?
N1 C8 H8 110.4 . . ?
N1 C8 C10 104.94(17) . . ?
C6 C8 H8 110.4 . . ?
C10 C8 C6 114.10(17) . . ?
C10 C8 H8 110.4 . . ?
C6 C9 H9A 111.1 . . ?
C6 C9 H9B 111.1 . . ?
C6 C9 C19 103.53(18) . . ?
H9A C9 H9B 109.0 . . ?
C19 C9 H9A 111.1 . . ?
C19 C9 H9B 111.1 . . ?
P1 C10 H10 110.0 . . ?
C8 C10 P1 113.48(14) . . ?
C8 C10 H10 110.0 . . ?
C8 C10 C26 102.55(17) . . ?
C26 C10 P1 110.69(14) . . ?
C26 C10 H10 110.0 . . ?
C3 C11 Cl1 119.3(2) . . ?
C3 C11 C7 121.0(2) . . ?
C7 C11 Cl1 119.6(2) . . ?
C4 C12 H12 120.3 . . ?
C28 C12 C4 119.3(2) . . ?
C28 C12 H12 120.3 . . ?
C18 C13 H13 119.7 . . ?
C25 C13 H13 119.7 . . ?
C25 C13 C18 120.6(2) . . ?
C21 C14 P1 120.16(18) . . ?
C24 C14 P1 119.49(17) . . ?
C24 C14 C21 120.1(2) . . ?
C21 C15 H15 119.8 . . ?
C31 C15 H15 119.8 . . ?
C31 C15 C21 120.4(3) . . ?
C4 C16 H16 120.3 . . ?
C30 C16 C4 119.5(2) . . ?
C30 C16 H16 120.3 . . ?
C1 C18 C13 119.8(2) . . ?
C1 C18 H18 120.1 . . ?
C13 C18 H18 120.1 . . ?
N1 C19 C9 106.57(18) . . ?
N1 C19 H19A 110.4 . . ?
N1 C19 H19B 110.4 . . ?
C9 C19 H19A 110.4 . . ?
C9 C19 H19B 110.4 . . ?
H19A C19 H19B 108.6 . . ?
C6 C20 H20 114.9 . . ?
C6 C20 C22 130.2(2) . . ?
C22 C20 H20 114.9 . . ?
C14 C21 H21 120.4 . . ?
C15 C21 C14 119.3(2) . . ?
C15 C21 H21 120.4 . . ?
C5 C22 C20 125.2(2) . . ?
C23 C22 C5 117.4(2) . . ?
C23 C22 C20 117.3(2) . . ?
C7 C23 C22 121.7(2) . . ?
C7 C23 H23 119.2 . . ?
C22 C23 H23 119.2 . . ?
C14 C24 H24 120.2 . . ?
C27 C24 C14 119.6(2) . . ?
C27 C24 H24 120.2 . . ?
C13 C25 H25 120.1 . . ?
C13 C25 C29 119.8(2) . . ?
C29 C25 H25 120.1 . . ?
C10 C26 H26A 110.9 . . ?
C10 C26 H26B 110.9 . . ?
H26A C26 H26B 108.9 . . ?
C35 C26 C10 104.43(18) . . ?
C35 C26 H26A 110.9 . . ?
C35 C26 H26B 110.9 . . ?
C24 C27 H27 120.0 . . ?
C31 C27 C24 120.0(3) . . ?
C31 C27 H27 120.0 . . ?
C12 C28 H28 119.8 . . ?
C32 C28 C12 120.4(2) . . ?
C32 C28 H28 119.8 . . ?
C25 C29 H29 119.8 . . ?
C34 C29 C25 120.5(2) . . ?
C34 C29 H29 119.8 . . ?
C16 C30 H30 119.9 . . ?
C16 C30 C32 120.3(2) . . ?
C32 C30 H30 119.9 . . ?
C15 C31 H31 119.7 . . ?
C27 C31 C15 120.6(2) . . ?
C27 C31 H31 119.7 . . ?
C28 C32 C30 120.3(2) . . ?
C28 C32 H32 119.9 . . ?
C30 C32 H32 119.9 . . ?
C1 C34 H34 120.2 . . ?
C29 C34 C1 119.6(2) . . ?
C29 C34 H34 120.2 . . ?
N1 C35 C26 107.38(18) . . ?
N1 C35 H35A 110.2 . . ?
N1 C35 H35B 110.2 . . ?
C26 C35 H35A 110.2 . . ?
C26 C35 H35B 110.2 . . ?
H35A C35 H35B 108.5 . . ?
O17 C2 C33 113.0(5) . . ?
O17 C2 C36 125.2(6) . . ?
C36 C2 C33 121.7(5) . . ?
C2 C33 H33A 109.5 . . ?
C2 C33 H33B 109.5 . . ?
C2 C33 H33C 109.5 . . ?
H33A C33 H33B 109.5 . . ?
H33A C33 H33C 109.5 . . ?
H33B C33 H33C 109.5 . . ?
C2 C36 H36A 109.5 . . ?
C2 C36 H36B 109.5 . . ?
C2 C36 H36C 109.5 . . ?
H36A C36 H36B 109.5 . . ?
H36A C36 H36C 109.5 . . ?
H36B C36 H36C 109.5 . . ?
O17A C2A C33A 109.2(14) . . ?
O17A C2A C36A 143.2(18) . . ?
C36A C2A C33A 104.2(14) . . ?
C2A C33A H33D 109.5 . . ?
C2A C33A H33E 109.5 . . ?
C2A C33A H33F 109.5 . . ?
H33D C33A H33E 109.5 . . ?
H33D C33A H33F 109.5 . . ?
H33E C33A H33F 109.5 . . ?
C2A C36A H36D 109.5 . . ?
C2A C36A H36E 109.5 . . ?
C2A C36A H36F 109.5 . . ?
H36D C36A H36E 109.5 . . ?
H36D C36A H36F 109.5 . . ?
H36E C36A H36F 109.5 . . ?

loop_
_geom_bond_atom_site_label_1
_geom_bond_atom_site_label_2
_geom_bond_distance
_geom_bond_site_symmetry_2
_geom_bond_publ_flag
Cl1 C11 1.747(2) . ?
P1 C1 1.798(2) . ?
P1 C4 1.794(2) . ?
P1 C10 1.817(2) . ?
P1 C14 1.794(2) . ?
N1 C8 1.471(3) . ?
N1 C19 1.468(3) . ?
N1 C35 1.477(3) . ?
C1 C18 1.386(3) . ?
C1 C34 1.404(3) . ?
C3 H3 0.9500 . ?
C3 C5 1.389(3) . ?
C3 C11 1.375(4) . ?
C4 C12 1.396(3) . ?
C4 C16 1.402(3) . ?
C5 H5 0.9500 . ?
C5 C22 1.401(3) . ?
C6 C8 1.543(3) . ?
C6 C9 1.510(3) . ?
C6 C20 1.332(3) . ?
C7 H7 0.9500 . ?
C7 C11 1.385(4) . ?
C7 C23 1.387(3) . ?
C8 H8 1.0000 . ?
C8 C10 1.535(3) . ?
C9 H9A 0.9900 . ?
C9 H9B 0.9900 . ?
C9 C19 1.539(3) . ?
C10 H10 1.0000 . ?
C10 C26 1.543(3) . ?
C12 H12 0.9500 . ?
C12 C28 1.386(3) . ?
C13 H13 0.9500 . ?
C13 C18 1.391(3) . ?
C13 C25 1.372(4) . ?
C14 C21 1.399(3) . ?
C14 C24 1.397(3) . ?
C15 H15 0.9500 . ?
C15 C21 1.383(3) . ?
C15 C31 1.381(4) . ?
C16 H16 0.9500 . ?
C16 C30 1.382(3) . ?
C18 H18 0.9500 . ?
C19 H19A 0.9900 . ?
C19 H19B 0.9900 . ?
C20 H20 0.9500 . ?
C20 C22 1.480(3) . ?
C21 H21 0.9500 . ?
C22 C23 1.399(3) . ?
C23 H23 0.9500 . ?
C24 H24 0.9500 . ?
C24 C27 1.387(3) . ?
C25 H25 0.9500 . ?
C25 C29 1.388(4) . ?
C26 H26A 0.9900 . ?
C26 H26B 0.9900 . ?
C26 C35 1.535(3) . ?
C27 H27 0.9500 . ?
C27 C31 1.378(4) . ?
C28 H28 0.9500 . ?
C28 C32 1.385(3) . ?
C29 H29 0.9500 . ?
C29 C34 1.383(3) . ?
C30 H30 0.9500 . ?
C30 C32 1.386(4) . ?
C31 H31 0.9500 . ?
C32 H32 0.9500 . ?
C34 H34 0.9500 . ?
C35 H35A 0.9900 . ?
C35 H35B 0.9900 . ?
O17 C2 1.190(6) . ?
C2 C33 1.534(8) . ?
C2 C36 1.439(8) . ?
C33 H33A 0.9800 . ?
C33 H33B 0.9800 . ?
C33 H33C 0.9800 . ?
C36 H36A 0.9800 . ?
C36 H36B 0.9800 . ?
C36 H36C 0.9800 . ?
O17A C2A 1.189(16) . ?
C2A C33A 1.599(16) . ?
C2A C36A 1.445(17) . ?
C33A H33D 0.9800 . ?
C33A H33E 0.9800 . ?
C33A H33F 0.9800 . ?
C36A H36D 0.9800 . ?
C36A H36E 0.9800 . ?
C36A H36F 0.9800 . ?

loop_
_geom_torsion_atom_site_label_1
_geom_torsion_atom_site_label_2
_geom_torsion_atom_site_label_3
_geom_torsion_atom_site_label_4
_geom_torsion
_geom_torsion_site_symmetry_1
_geom_torsion_site_symmetry_2
_geom_torsion_site_symmetry_3
_geom_torsion_site_symmetry_4
_geom_torsion_publ_flag
P1 C1 C18 C13 -171.47(17) . . . . ?
P1 C1 C34 C29 172.5(2) . . . . ?
P1 C4 C12 C28 174.30(16) . . . . ?
P1 C4 C16 C30 -173.02(17) . . . . ?
P1 C10 C26 C35 -91.84(18) . . . . ?
P1 C14 C21 C15 173.33(19) . . . . ?
P1 C14 C24 C27 -174.04(18) . . . . ?
N1 C8 C10 P1 83.27(17) . . . . ?
N1 C8 C10 C26 -36.15(19) . . . . ?
C1 P1 C4 C12 -82.69(18) . . . . ?
C1 P1 C4 C16 89.96(19) . . . . ?
C1 P1 C10 C8 173.72(14) . . . . ?
C1 P1 C10 C26 -71.63(17) . . . . ?
C1 P1 C14 C21 24.3(2) . . . . ?
C1 P1 C14 C24 -161.64(17) . . . . ?
C3 C5 C22 C20 177.9(2) . . . . ?
C3 C5 C22 C23 -0.1(3) . . . . ?
C4 P1 C1 C18 108.48(19) . . . . ?
C4 P1 C1 C34 -64.1(2) . . . . ?
C4 P1 C10 C8 56.35(17) . . . . ?
C4 P1 C10 C26 171.00(14) . . . . ?
C4 P1 C14 C21 141.42(18) . . . . ?
C4 P1 C14 C24 -44.5(2) . . . . ?
C4 C12 C28 C32 -1.5(3) . . . . ?
C4 C16 C30 C32 -0.9(3) . . . . ?
C5 C3 C11 Cl1 -178.16(19) . . . . ?
C5 C3 C11 C7 0.3(4) . . . . ?
C5 C22 C23 C7 0.3(4) . . . . ?
C6 C8 C10 P1 -160.83(14) . . . . ?
C6 C8 C10 C26 79.8(2) . . . . ?
C6 C9 C19 N1 27.7(3) . . . . ?
C6 C20 C22 C5 -8.2(4) . . . . ?
C6 C20 C22 C23 169.8(2) . . . . ?
C8 N1 C19 C9 -36.2(2) . . . . ?
C8 N1 C35 C26 -10.0(2) . . . . ?
C8 C6 C9 C19 -8.8(2) . . . . ?
C8 C6 C20 C22 -176.6(2) . . . . ?
C8 C10 C26 C35 29.5(2) . . . . ?
C9 C6 C8 N1 -12.7(2) . . . . ?
C9 C6 C8 C10 -127.8(2) . . . . ?
C9 C6 C20 C22 1.6(4) . . . . ?
C10 P1 C1 C18 -10.9(2) . . . . ?
C10 P1 C1 C34 176.53(18) . . . . ?
C10 P1 C4 C12 35.96(19) . . . . ?
C10 P1 C4 C16 -151.39(17) . . . . ?
C10 P1 C14 C21 -96.36(19) . . . . ?
C10 P1 C14 C24 77.72(19) . . . . ?
C10 C26 C35 N1 -12.9(2) . . . . ?
C11 C3 C5 C22 -0.2(4) . . . . ?
C11 C7 C23 C22 -0.2(4) . . . . ?
C12 C4 C16 C30 -0.5(3) . . . . ?
C12 C28 C32 C30 0.2(3) . . . . ?
C13 C25 C29 C34 0.7(4) . . . . ?
C14 P1 C1 C18 -132.76(18) . . . . ?
C14 P1 C1 C34 54.7(2) . . . . ?
C14 P1 C4 C12 158.70(16) . . . . ?
C14 P1 C4 C16 -28.6(2) . . . . ?
C14 P1 C10 C8 -65.49(17) . . . . ?
C14 P1 C10 C26 49.16(18) . . . . ?
C14 C24 C27 C31 0.9(4) . . . . ?
C16 C4 C12 C28 1.6(3) . . . . ?
C16 C30 C32 C28 1.0(3) . . . . ?
C18 C1 C34 C29 -0.3(4) . . . . ?
C18 C13 C25 C29 0.1(4) . . . . ?
C19 N1 C8 C6 29.9(2) . . . . ?
C19 N1 C8 C10 151.15(17) . . . . ?
C19 N1 C35 C26 -125.9(2) . . . . ?
C20 C6 C8 N1 165.9(2) . . . . ?
C20 C6 C8 C10 50.8(3) . . . . ?
C20 C6 C9 C19 172.8(2) . . . . ?
C20 C22 C23 C7 -177.8(2) . . . . ?
C21 C14 C24 C27 0.0(3) . . . . ?
C21 C15 C31 C27 0.6(4) . . . . ?
C23 C7 C11 Cl1 178.4(2) . . . . ?
C23 C7 C11 C3 -0.1(4) . . . . ?
C24 C14 C21 C15 -0.7(3) . . . . ?
C24 C27 C31 C15 -1.2(4) . . . . ?
C25 C13 C18 C1 -0.9(4) . . . . ?
C25 C29 C34 C1 -0.6(4) . . . . ?
C31 C15 C21 C14 0.4(4) . . . . ?
C34 C1 C18 C13 1.0(3) . . . . ?
C35 N1 C8 C6 -92.1(2) . . . . ?
C35 N1 C8 C10 29.1(2) . . . . ?
C35 N1 C19 C9 81.6(2) . . . . ?

loop_
_smtbx_masks_void_nr
_smtbx_masks_void_average_x
_smtbx_masks_void_average_y
_smtbx_masks_void_average_z
_smtbx_masks_void_volume
_smtbx_masks_void_count_electrons
_smtbx_masks_void_content
1 -0.434 0.000 0.000 248.1 56.1 ?
